data_7152782
loop_
_publ_author_name
'Guo, Xiurong'
'Xin, Guang'
'He, Shiliang'
'Wang, Yanyan'
'Huang, Baozhan'
'Zhao, Hang'
'Xing, Zhihua'
'Chen, Qingming'
'Huang, Wen'
'He, Yang'

_publ_section_title
;
 Novel organic gelators based on pentose derivatized diosgenyl saponins.
;
_journal_issue 5
_journal_name_full 'Organic &amp; biomolecular chemistry'
_journal_page_first 821
_journal_page_last 827
_journal_paper_doi 10.1039/c2ob26898a
_journal_volume 11
_journal_year 2013
_chemical_absolute_configuration unk
_chemical_formula_moiety 'H2 O, C32 H50 O7'
_chemical_formula_sum 'C32 H52 O8'
_chemical_formula_weight 564.74
_chemical_name_systematic
;
?
;
_space_group_crystal_system triclinic
_space_group_IT_number 1
_space_group_name_Hall 'P 1'
_space_group_name_H-M_alt 'P 1'
_symmetry_space_group_name_Hall 'P 1'
_symmetry_space_group_name_H-M 'P 1'
_atom_sites_solution_hydrogens geom
_atom_sites_solution_primary direct
_atom_sites_solution_secondary difmap
_audit_creation_date 2012-02-14
_audit_creation_method
;
Olex2 1.1
(compiled 2011.11.01 svn.r2039, GUI svn.r3906)
;
_cell_angle_alpha 94.504(15)
_cell_angle_beta 90.801(14)
_cell_angle_gamma 113.293(17)
_cell_formula_units_Z 2
_cell_length_a 6.6023(12)
_cell_length_b 6.6337(12)
_cell_length_c 37.831(6)
_cell_measurement_reflns_used 2897
_cell_measurement_temperature 293(2)
_cell_measurement_theta_max 28.0574
_cell_measurement_theta_min 3.2384
_cell_volume 1515.3(5)
_computing_cell_refinement
;
CrysAlisPro, Agilent Technologies,
Version 1.171.35.11 (release 16-05-2011 CrysAlis171 .NET)
(compiled May 16 2011,17:55:39)
;
_computing_data_collection
;
CrysAlisPro, Agilent Technologies,
Version 1.171.35.11 (release 16-05-2011 CrysAlis171 .NET)
(compiled May 16 2011,17:55:39)
;
_computing_data_reduction
;
CrysAlisPro, Agilent Technologies,
Version 1.171.35.11 (release 16-05-2011 CrysAlis171 .NET)
(compiled May 16 2011,17:55:39)
;
_computing_molecular_graphics
;
O. V. Dolomanov, L. J. Bourhis, R. J. Gildea, J. A. K. Howard and H. Puschmann,
OLEX2: a complete structure solution, refinement and analysis program.
J. Appl. Cryst. (2009). 42, 339-341.
;
_computing_publication_material
;
O. V. Dolomanov, L. J. Bourhis, R. J. Gildea, J. A. K. Howard and H. Puschmann,
OLEX2: a complete structure solution, refinement and analysis program.
J. Appl. Cryst. (2009). 42, 339-341.
;
_computing_structure_refinement
;
SHELXL, G.M. Sheldrick, Acta Cryst.
2008). A64, 112-122
;
_computing_structure_solution
;
SHELXS, G.M. Sheldrick, Acta Cryst.
(2008). A64, 112-122
;
_diffrn_ambient_temperature 293.15
_diffrn_detector_area_resol_mean 16.0874
_diffrn_measured_fraction_theta_full 0.999
_diffrn_measured_fraction_theta_max 0.999
_diffrn_measurement_details
;
1 omega 16.00 41.20 0.3000 10.0000
omega____ theta____ kappa____ phi______ frames
- 1.1719 -134.0000 -94.0000 84

2 omega 16.00 41.20 0.3000 10.0000
omega____ theta____ kappa____ phi______ frames
- 1.1719 -135.0000 28.0000 84

3 omega -67.00 -22.00 0.3000 10.0000
omega____ theta____ kappa____ phi______ frames
- -26.2305 135.0000 93.0000 150

4 omega -101.00 -26.00 0.3000 10.0000
omega____ theta____ kappa____ phi______ frames
- -26.2305 135.0000 -86.0000 250

5 omega -77.00 -51.80 0.3000 10.0000
omega____ theta____ kappa____ phi______ frames
- -26.2305 135.0000 151.0000 84

6 omega -77.00 -51.80 0.3000 10.0000
omega____ theta____ kappa____ phi______ frames
- -26.2305 135.0000 -28.0000 84

7 omega 29.00 54.20 0.3000 10.0000
omega____ theta____ kappa____ phi______ frames
- 28.5743 -134.0000 27.0000 84

8 omega 23.00 67.10 0.3000 10.0000
omega____ theta____ kappa____ phi______ frames
- 28.5743 -135.0000 -93.0000 147

9 omega 29.00 54.20 0.3000 10.0000
omega____ theta____ kappa____ phi______ frames
- 28.5743 -134.0000 -94.0000 84

10 omega 30.00 55.20 0.3000 10.0000
omega____ theta____ kappa____ phi______ frames
- 28.5743 -135.0000 28.0000 84

11 omega 30.00 55.20 0.3000 10.0000
omega____ theta____ kappa____ phi______ frames
- 28.5743 -135.0000 -151.0000 84

12 omega 21.00 66.90 0.3000 10.0000
omega____ theta____ kappa____ phi______ frames
- 28.5743 -134.0000 85.0000 153

13 omega -38.00 69.10 0.3000 10.0000
omega____ theta____ kappa____ phi______ frames
- 28.5743 -38.0000 30.0000 357

14 omega -36.00 69.00 0.3000 10.0000
omega____ theta____ kappa____ phi______ frames
- 28.5743 -38.0000 -150.0000 350

15 omega -55.00 62.00 0.3000 10.0000
omega____ theta____ kappa____ phi______ frames
- 28.5743 0.0000 -60.0000 390
;
_diffrn_measurement_device_type 'Xcalibur, Eos'
_diffrn_measurement_method '\w scans'
_diffrn_orient_matrix_UB_11 0.1042523000
_diffrn_orient_matrix_UB_12 0.0414569000
_diffrn_orient_matrix_UB_13 0.0093658000
_diffrn_orient_matrix_UB_21 -0.0531285000
_diffrn_orient_matrix_UB_22 -0.0113443000
_diffrn_orient_matrix_UB_23 0.0163355000
_diffrn_orient_matrix_UB_31 -0.0047952000
_diffrn_orient_matrix_UB_32 -0.1087141000
_diffrn_orient_matrix_UB_33 0.0000137000
_diffrn_radiation_monochromator graphite
_diffrn_radiation_type 'Mo K\a'
_diffrn_radiation_wavelength 0.7107
_diffrn_reflns_av_R_equivalents 0.0363
_diffrn_reflns_av_unetI/netI 0.0514
_diffrn_reflns_limit_h_max 7
_diffrn_reflns_limit_h_min -6
_diffrn_reflns_limit_k_max 4
_diffrn_reflns_limit_k_min -7
_diffrn_reflns_limit_l_max 44
_diffrn_reflns_limit_l_min -44
_diffrn_reflns_number 14126
_diffrn_reflns_theta_full 25.00
_diffrn_reflns_theta_max 25.00
_diffrn_reflns_theta_min 3.24
_diffrn_source 'Enhance (Mo) X-ray Source'
_diffrn_source_current n/a
_diffrn_source_voltage n/a
_exptl_absorpt_coefficient_mu 0.087
_exptl_absorpt_correction_T_max 1.00000
_exptl_absorpt_correction_T_min 0.75269
_exptl_absorpt_correction_type multi-scan
_exptl_absorpt_process_details
;
CrysAlisPro, Agilent Technologies,
Version 1.171.35.11 (release 16-05-2011 CrysAlis171 .NET)
(compiled May 16 2011,17:55:39)
Empirical absorption correction using spherical harmonics,
implemented in SCALE3 ABSPACK scaling algorithm.
;
_exptl_crystal_colour colorless
_exptl_crystal_density_diffrn 1.238
_exptl_crystal_density_method 'not measured'
_exptl_crystal_description block
_exptl_crystal_F_000 616
_exptl_crystal_size_max 0.38
_exptl_crystal_size_mid 0.20
_exptl_crystal_size_min 0.12
_refine_diff_density_max 0.156
_refine_diff_density_min -0.206
_refine_diff_density_rms 0.038
_refine_ls_abs_structure_details 'Flack H D (1983), Acta Cryst. A39, 876-881'
_refine_ls_abs_structure_Flack -0.3(10)
_refine_ls_extinction_method none
_refine_ls_goodness_of_fit_ref 1.066
_refine_ls_hydrogen_treatment mixed
_refine_ls_matrix_type full
_refine_ls_number_parameters 759
_refine_ls_number_reflns 5324
_refine_ls_number_restraints 12
_refine_ls_restrained_S_all 1.065
_refine_ls_R_factor_all 0.0686
_refine_ls_R_factor_gt 0.0460
_refine_ls_shift/su_max 0.000
_refine_ls_shift/su_mean 0.000
_refine_ls_structure_factor_coef Fsqd
_refine_ls_weighting_details 'calc w=1/[\s^2^(Fo^2^)+(0.0483P)^2^+0.0000P] where P=(Fo^2^+2Fc^2^)/3'
_refine_ls_weighting_scheme calc
_refine_ls_wR_factor_gt 0.0930
_refine_ls_wR_factor_ref 0.1051
_reflns_number_gt 4060
_reflns_number_total 5324
_reflns_threshold_expression >2sigma(I)
_cod_data_source_file c2ob26898a.txt
_cod_data_source_block 110724_s5_gxr
_cod_original_cell_volume 1515.3(4)
_cod_database_code 7152782
_chemical_oxdiff_formula C10H12O3
_reflns_odcompleteness_completeness 99.85
_reflns_odcompleteness_iscentric 1
_reflns_odcompleteness_theta 26.32

loop_
_space_group_symop_id
_space_group_symop_operation_xyz
1 'x, y, z'

loop_
_atom_site_label
_atom_site_type_symbol
_atom_site_fract_x
_atom_site_fract_y
_atom_site_fract_z
_atom_site_U_iso_or_equiv
_atom_site_adp_type
_atom_site_occupancy
_atom_site_symmetry_multiplicity
_atom_site_calc_flag
_atom_site_refinement_flags
O1 O 0.1357(6) 0.6442(5) 0.12141(11) 0.0692(10) Uani 1 1 d D
H1A H 0.236(8) 0.684(8) 0.1384(12) 0.104 Uiso 1 1 d D
H1B H 0.117(7) 0.519(5) 0.1101(10) 0.063(15) Uiso 1 1 d D
O1A` O -0.0040(5) 1.1823(4) 0.10038(7) 0.0423(7) Uani 1 1 d .
O1B` O 0.0134(5) 0.2477(4) 0.30199(7) 0.0426(7) Uani 1 1 d .
O2 O 0.5555(6) 0.1017(5) 0.28071(11) 0.0669(10) Uani 1 1 d D
H2A H 0.502(8) -0.030(5) 0.2692(14) 0.100 Uiso 1 1 d D
H2B H 0.689(5) 0.123(8) 0.2897(14) 0.086(19) Uiso 1 1 d D
O2A` O -0.0722(5) 1.0191(4) 0.17478(7) 0.0478(8) Uani 1 1 d .
H2A` H -0.1478 0.8876 0.1699 0.072 Uiso 1 1 calc R
O2B` O 0.1975(5) 0.2990(5) 0.22799(8) 0.0481(7) Uani 1 1 d D
O3A` O -0.5258(5) 0.8813(4) 0.16920(8) 0.0523(8) Uani 1 1 d .
H3A` H -0.5228 0.8499 0.1897 0.078 Uiso 1 1 calc R
O3B` O 0.3312(5) 0.7526(5) 0.23284(8) 0.0525(8) Uani 1 1 d D
H3B` H 0.452(13) 0.75(2) 0.244(3) 0.27(6) Uiso 1 1 d D
O4A` O -0.3495(5) 1.1824(4) 0.10700(7) 0.0466(7) Uani 1 1 d .
O4B` O 0.0151(5) 0.5912(4) 0.29530(7) 0.0479(7) Uani 1 1 d .
O5A` O -0.2448(6) 1.5784(4) 0.15596(9) 0.0594(9) Uani 1 1 d .
H5A` H -0.1543 1.5393 0.1463 0.089 Uiso 1 1 calc R
O5B` O -0.3670(6) 0.4749(5) 0.24672(10) 0.0598(9) Uani 1 1 d D
O16A O 0.0029(5) 0.1909(4) -0.16362(8) 0.0573(9) Uani 1 1 d .
O16B O 0.9374(5) 0.3080(5) 0.56669(8) 0.0594(8) Uani 1 1 d .
O22A O 0.0613(6) 0.3698(5) -0.21586(8) 0.0639(9) Uani 1 1 d .
O22B O 0.7441(6) 0.2705(6) 0.61836(8) 0.0680(9) Uani 1 1 d .
C1A C 0.1809(8) 1.1806(6) 0.00746(11) 0.0473(11) Uani 1 1 d .
H1AA H 0.3124 1.2817 -0.0027 0.057 Uiso 1 1 calc R
H1AB H 0.0541 1.1873 -0.0048 0.057 Uiso 1 1 calc R
C1A` C -0.2015(7) 1.0885(6) 0.11752(11) 0.0387(10) Uani 1 1 d .
H1A` H -0.2673 0.9283 0.1118 0.046 Uiso 1 1 calc R
C1B C -0.0089(7) 0.0837(7) 0.39494(11) 0.0456(10) Uani 1 1 d .
H1BA H -0.1128 -0.0464 0.4047 0.055 Uiso 1 1 calc R
H1BB H -0.0209 0.2112 0.4076 0.055 Uiso 1 1 calc R
C1B` C 0.1113(7) 0.4404(6) 0.28484(10) 0.0387(9) Uani 1 1 d .
H1B` H 0.2709 0.5073 0.2903 0.046 Uiso 1 1 calc R
C2A C 0.1826(8) 1.2582(6) 0.04645(11) 0.0471(11) Uani 1 1 d .
H2AA H 0.3147 1.2636 0.0588 0.057 Uiso 1 1 calc R
H2AB H 0.1842 1.4055 0.0485 0.057 Uiso 1 1 calc R
C2A` C -0.1658(7) 1.1448(6) 0.15756(10) 0.0373(10) Uani 1 1 d .
H2AC H -0.078(6) 1.302(5) 0.1625(9) 0.021(8) Uiso 1 1 d .
C2B C -0.0757(7) 0.0752(7) 0.35612(11) 0.0467(10) Uani 1 1 d .
H2BA H -0.0784 -0.0592 0.3436 0.056 Uiso 1 1 calc R
H2BB H -0.2232 0.0731 0.3542 0.056 Uiso 1 1 calc R
C2B` C 0.0637(7) 0.3968(6) 0.24521(10) 0.0375(9) Uani 1 1 d .
H2BC H -0.0920 0.2986 0.2404 0.045 Uiso 1 1 calc R
C3A C -0.0190(8) 1.1030(6) 0.06311(10) 0.0411(10) Uani 1 1 d .
H3A H -0.1520 1.1049 0.0516 0.049 Uiso 1 1 calc R
C3A` C -0.3953(7) 1.1127(6) 0.16763(11) 0.0413(10) Uani 1 1 d .
H3AA H -0.3930 1.1973 0.1902 0.050 Uiso 1 1 calc R
C3B C 0.0829(7) 0.2712(6) 0.33929(10) 0.0414(10) Uani 1 1 d .
H3B H 0.0777 0.4064 0.3509 0.050 Uiso 1 1 calc R
C3B` C 0.0993(7) 0.6248(6) 0.23497(11) 0.0402(9) Uani 1 1 d .
H3BA H 0.0187 0.6162 0.2126 0.048 Uiso 1 1 calc R
C4A C -0.0266(8) 0.8722(6) 0.05911(11) 0.0492(12) Uani 1 1 d .
H4AA H 0.0964 0.8680 0.0729 0.059 Uiso 1 1 calc R
H4AB H -0.1619 0.7730 0.0686 0.059 Uiso 1 1 calc R
C4A` C -0.4803(7) 1.1985(6) 0.13665(11) 0.0436(10) Uani 1 1 d .
H4A` H -0.6353 1.1017 0.1308 0.052 Uiso 1 1 calc R
C4B C 0.3141(7) 0.2802(7) 0.34342(11) 0.0481(11) Uani 1 1 d .
H4BA H 0.3225 0.1545 0.3296 0.058 Uiso 1 1 calc R
H4BB H 0.4164 0.4127 0.3341 0.058 Uiso 1 1 calc R
C4B` C 0.0047(7) 0.7147(6) 0.26611(11) 0.0426(10) Uani 1 1 d .
H4B` H 0.0999 0.8705 0.2722 0.051 Uiso 1 1 calc R
C5A C -0.0162(7) 0.7931(6) 0.02108(10) 0.0400(10) Uani 1 1 d .
C5A` C -0.4607(8) 1.4330(6) 0.14342(13) 0.0511(12) Uani 1 1 d .
H5AA H -0.4980 1.4809 0.1216 0.061 Uiso 1 1 calc R
H5AB H -0.5653 1.4389 0.1608 0.061 Uiso 1 1 calc R
C5B C 0.3827(7) 0.2791(6) 0.38160(10) 0.0381(9) Uani 1 1 d .
C5B` C -0.2278(7) 0.6930(7) 0.25945(13) 0.0517(11) Uani 1 1 d .
H5BA H -0.2826 0.7341 0.2813 0.062 Uiso 1 1 calc R
H5BB H -0.2299 0.7929 0.2422 0.062 Uiso 1 1 calc R
C6A C -0.1622(8) 0.6012(6) 0.00685(11) 0.0476(11) Uani 1 1 d .
H6A H -0.2742 0.5204 0.0210 0.057 Uiso 1 1 calc R
C6B C 0.5706(7) 0.4284(7) 0.39584(12) 0.0496(11) Uani 1 1 d .
H6B H 0.6548 0.5371 0.3817 0.059 Uiso 1 1 calc R
C7A C -0.1624(7) 0.5043(6) -0.02962(11) 0.0427(10) Uani 1 1 d .
H7AA H -0.2828 0.5116 -0.0437 0.051 Uiso 1 1 calc R
H7AB H -0.1884 0.3501 -0.0290 0.051 Uiso 1 1 calc R
C7B C 0.6590(7) 0.4377(6) 0.43229(11) 0.0462(11) Uani 1 1 d .
H7BA H 0.6489 0.5616 0.4464 0.055 Uiso 1 1 calc R
H7BB H 0.8138 0.4627 0.4315 0.055 Uiso 1 1 calc R
C8A C 0.0538(7) 0.6213(6) -0.04744(10) 0.0389(10) Uani 1 1 d .
H8A H 0.1666 0.5769 -0.0377 0.047 Uiso 1 1 calc R
C8B C 0.5357(7) 0.2263(6) 0.45022(10) 0.0378(9) Uani 1 1 d .
H8B H 0.5832 0.1117 0.4404 0.045 Uiso 1 1 calc R
C9A C 0.1286(7) 0.8729(5) -0.03935(10) 0.0364(9) Uani 1 1 d .
H9A H 0.0026 0.9060 -0.0465 0.044 Uiso 1 1 calc R
C9B C 0.2875(7) 0.1491(6) 0.44203(10) 0.0380(9) Uani 1 1 d .
H9B H 0.2519 0.2760 0.4492 0.046 Uiso 1 1 calc R
C10A C 0.1722(7) 0.9435(6) 0.00061(10) 0.0369(9) Uani 1 1 d .
C10B C 0.2255(7) 0.0958(5) 0.40194(10) 0.0362(9) Uani 1 1 d .
C11A C 0.3203(8) 1.0075(6) -0.06180(11) 0.0495(12) Uani 1 1 d .
H11C H 0.3367 1.1599 -0.0593 0.059 Uiso 1 1 calc R
H11D H 0.4555 1.0032 -0.0523 0.059 Uiso 1 1 calc R
C11B C 0.1465(8) -0.0359(7) 0.46470(11) 0.0485(11) Uani 1 1 d .
H11A H -0.0060 -0.0531 0.4622 0.058 Uiso 1 1 calc R
H11B H 0.1534 -0.1731 0.4552 0.058 Uiso 1 1 calc R
C12A C 0.2928(8) 0.9287(6) -0.10125(11) 0.0480(11) Uani 1 1 d .
H12C H 0.4267 1.0115 -0.1129 0.058 Uiso 1 1 calc R
H12D H 0.1726 0.9555 -0.1120 0.058 Uiso 1 1 calc R
C12B C 0.2156(7) 0.0022(7) 0.50419(11) 0.0477(11) Uani 1 1 d .
H12A H 0.1836 0.1233 0.5150 0.057 Uiso 1 1 calc R
H12B H 0.1310 -0.1287 0.5157 0.057 Uiso 1 1 calc R
C13A C 0.2444(7) 0.6826(6) -0.10673(11) 0.0409(10) Uani 1 1 d .
C13B C 0.4600(7) 0.0551(6) 0.50968(11) 0.0407(10) Uani 1 1 d .
C14A C 0.0295(7) 0.5650(6) -0.08719(10) 0.0396(10) Uani 1 1 d .
H14A H -0.0766 0.6218 -0.0958 0.048 Uiso 1 1 calc R
C14B C 0.5835(7) 0.2609(6) 0.48976(11) 0.0407(10) Uani 1 1 d .
H14B H 0.5239 0.3688 0.4983 0.049 Uiso 1 1 calc R
C15A C -0.0530(8) 0.3257(6) -0.10331(11) 0.0499(11) Uani 1 1 d .
H15C H 0.0410 0.2539 -0.0959 0.060 Uiso 1 1 calc R
H15D H -0.2040 0.2406 -0.0975 0.060 Uiso 1 1 calc R
C15B C 0.8169(7) 0.3490(7) 0.50600(11) 0.0492(11) Uani 1 1 d .
H15A H 0.9021 0.4983 0.5003 0.059 Uiso 1 1 calc R
H15B H 0.8929 0.2555 0.4984 0.059 Uiso 1 1 calc R
C16A C -0.0351(8) 0.3629(6) -0.14247(12) 0.0500(11) Uani 1 1 d .
H16A H -0.1678 0.3774 -0.1516 0.060 Uiso 1 1 calc R
C16B C 0.7725(8) 0.3410(7) 0.54543(11) 0.0486(11) Uani 1 1 d .
H16B H 0.7552 0.4752 0.5547 0.058 Uiso 1 1 calc R
C17A C 0.1704(7) 0.5783(6) -0.14541(11) 0.0444(10) Uani 1 1 d .
H17A H 0.1281 0.6783 -0.1586 0.053 Uiso 1 1 calc R
C17B C 0.5545(8) 0.1374(6) 0.54814(11) 0.0458(11) Uani 1 1 d .
H17B H 0.4511 0.1842 0.5612 0.055 Uiso 1 1 calc R
C18A C 0.4374(8) 0.6385(7) -0.09248(13) 0.0551(12) Uani 1 1 d .
H18D H 0.5659 0.7143 -0.1053 0.083 Uiso 1 1 calc R
H18E H 0.4022 0.4830 -0.0953 0.083 Uiso 1 1 calc R
H18F H 0.4664 0.6902 -0.0678 0.083 Uiso 1 1 calc R
C18B C 0.5099(9) -0.1436(6) 0.49536(12) 0.0544(12) Uani 1 1 d .
H18A H 0.4600 -0.1829 0.4709 0.082 Uiso 1 1 calc R
H18B H 0.4348 -0.2663 0.5088 0.082 Uiso 1 1 calc R
H18C H 0.6661 -0.1054 0.4975 0.082 Uiso 1 1 calc R
C19A C 0.3885(8) 0.9350(8) 0.01444(12) 0.0539(12) Uani 1 1 d .
H19D H 0.3927 0.7961 0.0062 0.081 Uiso 1 1 calc R
H19E H 0.3962 0.9512 0.0399 0.081 Uiso 1 1 calc R
H19F H 0.5117 1.0525 0.0058 0.081 Uiso 1 1 calc R
C19B C 0.2373(9) -0.1244(6) 0.38797(12) 0.0548(12) Uani 1 1 d .
H19A H 0.3781 -0.1232 0.3950 0.082 Uiso 1 1 calc R
H19B H 0.2191 -0.1427 0.3625 0.082 Uiso 1 1 calc R
H19C H 0.1220 -0.2442 0.3977 0.082 Uiso 1 1 calc R
C20A C 0.3219(8) 0.5000(7) -0.16784(12) 0.0531(12) Uani 1 1 d .
H20A H 0.4085 0.4537 -0.1515 0.064 Uiso 1 1 calc R
C20B C 0.6240(8) -0.0078(7) 0.57088(12) 0.0543(12) Uani 1 1 d .
H20B H 0.6752 -0.0997 0.5549 0.065 Uiso 1 1 calc R
C21A C 0.4845(10) 0.6742(8) -0.18917(15) 0.0812(18) Uani 1 1 d .
H21D H 0.4046 0.7273 -0.2048 0.122 Uiso 1 1 calc R
H21E H 0.5691 0.6104 -0.2029 0.122 Uiso 1 1 calc R
H21F H 0.5820 0.7945 -0.1732 0.122 Uiso 1 1 calc R
C21B C 0.4440(10) -0.1605(9) 0.59273(17) 0.091(2) Uani 1 1 d .
H21A H 0.3843 -0.0753 0.6075 0.137 Uiso 1 1 calc R
H21B H 0.5057 -0.2362 0.6073 0.137 Uiso 1 1 calc R
H21C H 0.3287 -0.2662 0.5771 0.137 Uiso 1 1 calc R
C22A C 0.1609(8) 0.2954(7) -0.18886(12) 0.0524(12) Uani 1 1 d .
C22B C 0.8240(9) 0.1604(7) 0.59218(12) 0.0580(13) Uani 1 1 d .
C23A C 0.2507(10) 0.1340(8) -0.20408(13) 0.0654(14) Uani 1 1 d .
H23C H 0.3015 0.0745 -0.1848 0.078 Uiso 1 1 calc R
H23D H 0.3766 0.2101 -0.2179 0.078 Uiso 1 1 calc R
C23B C 0.9802(10) 0.0739(9) 0.60795(14) 0.0707(14) Uani 1 1 d .
H23A H 1.0485 0.0204 0.5890 0.085 Uiso 1 1 calc R
H23B H 0.8978 -0.0495 0.6213 0.085 Uiso 1 1 calc R
C24A C 0.0794(11) -0.0539(8) -0.22752(14) 0.0762(16) Uani 1 1 d .
H24C H 0.1483 -0.1442 -0.2392 0.091 Uiso 1 1 calc R
H24D H -0.0350 -0.1458 -0.2131 0.091 Uiso 1 1 calc R
C24B C 1.1586(11) 0.2481(11) 0.63221(17) 0.0884(18) Uani 1 1 d .
H24A H 1.2418 0.1803 0.6445 0.106 Uiso 1 1 calc R
H24B H 1.2597 0.3572 0.6181 0.106 Uiso 1 1 calc R
C25A C -0.0212(11) 0.0351(9) -0.25483(14) 0.0786(17) Uani 1 1 d .
H25A H 0.0954 0.1162 -0.2703 0.094 Uiso 1 1 calc R
C25B C 1.0613(11) 0.3594(10) 0.65893(15) 0.0850(18) Uani 1 1 d .
H25B H 0.9698 0.2487 0.6741 0.102 Uiso 1 1 calc R
C26A C -0.1073(11) 0.1948(9) -0.23711(14) 0.0775(16) Uani 1 1 d .
H26C H -0.1661 0.2561 -0.2551 0.093 Uiso 1 1 calc R
H26D H -0.2269 0.1166 -0.2223 0.093 Uiso 1 1 calc R
C26B C 0.9146(11) 0.4439(10) 0.63977(15) 0.0848(18) Uani 1 1 d .
H26A H 0.8481 0.5124 0.6570 0.102 Uiso 1 1 calc R
H26B H 1.0027 0.5554 0.6248 0.102 Uiso 1 1 calc R
C27A C -0.2061(13) -0.1471(11) -0.27824(17) 0.119(3) Uani 1 1 d .
H27D H -0.1445 -0.2331 -0.2924 0.179 Uiso 1 1 calc R
H27E H -0.2754 -0.0812 -0.2935 0.179 Uiso 1 1 calc R
H27F H -0.3138 -0.2406 -0.2634 0.179 Uiso 1 1 calc R
C27B C 1.2385(14) 0.5442(12) 0.68259(18) 0.128(3) Uani 1 1 d .
H27A H 1.3498 0.4952 0.6900 0.192 Uiso 1 1 calc R
H27B H 1.1725 0.5824 0.7031 0.192 Uiso 1 1 calc R
H27C H 1.3045 0.6709 0.6695 0.192 Uiso 1 1 calc R
H2B` H 0.123(10) 0.189(8) 0.2129(14) 0.13(3) Uiso 1 1 d D
H5B` H -0.501(5) 0.446(11) 0.239(2) 0.14(3) Uiso 1 1 d D

loop_
_atom_site_aniso_label
_atom_site_aniso_U_11
_atom_site_aniso_U_22
_atom_site_aniso_U_33
_atom_site_aniso_U_23
_atom_site_aniso_U_13
_atom_site_aniso_U_12
O1 0.075(3) 0.0388(17) 0.085(3) 0.0040(17) -0.009(2) 0.0132(17)
O1A` 0.0450(19) 0.0388(14) 0.0347(15) -0.0025(11) 0.0036(14) 0.0087(13)
O1B` 0.0437(19) 0.0411(14) 0.0353(16) 0.0050(12) -0.0017(14) 0.0088(13)
O2 0.044(2) 0.063(2) 0.082(3) -0.0079(18) 0.002(2) 0.0121(17)
O2A` 0.063(2) 0.0302(13) 0.0478(18) -0.0010(12) -0.0160(15) 0.0171(13)
O2B` 0.0373(19) 0.0570(17) 0.0476(19) -0.0140(14) -0.0001(15) 0.0196(15)
O3A` 0.068(2) 0.0341(14) 0.0432(17) 0.0089(12) 0.0089(16) 0.0069(14)
O3B` 0.038(2) 0.0585(17) 0.0499(19) 0.0080(14) 0.0046(16) 0.0064(15)
O4A` 0.060(2) 0.0579(17) 0.0303(15) 0.0046(12) -0.0009(15) 0.0318(15)
O4B` 0.060(2) 0.0546(16) 0.0367(16) 0.0021(13) 0.0045(15) 0.0317(15)
O5A` 0.066(2) 0.0362(15) 0.076(2) -0.0023(14) -0.0119(19) 0.0219(15)
O5B` 0.039(2) 0.0609(19) 0.075(2) -0.0105(16) -0.0094(19) 0.0186(16)
O16A 0.072(2) 0.0446(15) 0.0415(18) -0.0040(13) 0.0154(17) 0.0101(15)
O16B 0.054(2) 0.0698(19) 0.0419(18) 0.0146(15) -0.0031(16) 0.0095(16)
O22A 0.077(3) 0.0657(19) 0.0439(19) 0.0020(15) -0.0008(18) 0.0232(18)
O22B 0.074(3) 0.088(2) 0.0397(18) 0.0017(17) 0.0008(19) 0.031(2)
C1A 0.062(3) 0.033(2) 0.037(2) 0.0039(17) 0.002(2) 0.009(2)
C1A` 0.048(3) 0.0304(18) 0.037(2) 0.0018(16) 0.001(2) 0.0149(18)
C1B 0.041(3) 0.050(2) 0.038(2) 0.0071(18) 0.001(2) 0.009(2)
C1B` 0.038(3) 0.038(2) 0.035(2) 0.0002(17) -0.0024(19) 0.0106(18)
C2A 0.060(3) 0.0300(19) 0.042(2) 0.0040(17) 0.004(2) 0.0079(19)
C2A` 0.047(3) 0.0212(18) 0.040(2) 0.0010(15) -0.005(2) 0.0102(18)
C2B 0.037(3) 0.053(2) 0.043(3) 0.0080(19) 0.002(2) 0.010(2)
C2B` 0.029(2) 0.044(2) 0.036(2) -0.0037(17) -0.0008(19) 0.0124(18)
C3A 0.052(3) 0.038(2) 0.030(2) 0.0004(17) -0.002(2) 0.0152(19)
C3A` 0.053(3) 0.0302(19) 0.034(2) -0.0008(16) -0.001(2) 0.0110(18)
C3B 0.047(3) 0.048(2) 0.028(2) 0.0027(17) -0.004(2) 0.018(2)
C3B` 0.032(3) 0.047(2) 0.037(2) 0.0020(17) -0.0034(19) 0.0107(18)
C4A 0.069(3) 0.036(2) 0.038(2) 0.0072(17) 0.017(2) 0.015(2)
C4A` 0.045(3) 0.035(2) 0.048(3) 0.0035(17) 0.005(2) 0.0129(18)
C4B 0.036(3) 0.058(2) 0.041(3) 0.0093(19) 0.001(2) 0.008(2)
C4B` 0.043(3) 0.038(2) 0.045(3) 0.0014(18) -0.002(2) 0.0154(18)
C5A 0.052(3) 0.038(2) 0.030(2) 0.0076(16) 0.008(2) 0.018(2)
C5A` 0.053(3) 0.040(2) 0.060(3) -0.002(2) -0.006(2) 0.019(2)
C5B 0.038(3) 0.042(2) 0.032(2) 0.0038(17) 0.0030(19) 0.0139(18)
C5B` 0.043(3) 0.057(3) 0.058(3) -0.001(2) 0.002(2) 0.025(2)
C6A 0.049(3) 0.038(2) 0.045(3) 0.0047(18) 0.013(2) 0.006(2)
C6B 0.041(3) 0.048(2) 0.047(3) 0.013(2) 0.002(2) 0.003(2)
C7A 0.040(3) 0.0328(19) 0.044(2) 0.0012(17) 0.004(2) 0.0031(18)
C7B 0.043(3) 0.040(2) 0.050(3) 0.0057(19) -0.001(2) 0.0102(19)
C8A 0.042(3) 0.0333(19) 0.037(2) 0.0041(16) 0.003(2) 0.0097(18)
C8B 0.036(3) 0.0346(19) 0.039(2) 0.0050(16) 0.0001(19) 0.0090(17)
C9A 0.042(3) 0.0324(19) 0.033(2) 0.0056(15) 0.0042(19) 0.0126(17)
C9B 0.040(3) 0.0347(19) 0.036(2) 0.0033(16) 0.0039(19) 0.0117(17)
C10A 0.042(3) 0.0316(18) 0.033(2) 0.0042(16) 0.0017(19) 0.0104(17)
C10B 0.037(2) 0.0331(19) 0.035(2) 0.0017(16) 0.0027(19) 0.0110(17)
C11A 0.058(3) 0.035(2) 0.043(3) 0.0029(18) 0.007(2) 0.0041(19)
C11B 0.042(3) 0.055(2) 0.037(2) 0.0077(19) 0.005(2) 0.007(2)
C12A 0.059(3) 0.036(2) 0.040(3) 0.0077(18) 0.008(2) 0.008(2)
C12B 0.044(3) 0.051(2) 0.037(2) 0.0072(19) 0.003(2) 0.006(2)
C13A 0.043(3) 0.039(2) 0.035(2) 0.0040(17) 0.003(2) 0.0109(19)
C13B 0.038(3) 0.038(2) 0.041(2) 0.0055(17) 0.005(2) 0.0086(18)
C14A 0.041(3) 0.039(2) 0.036(2) 0.0038(17) 0.004(2) 0.0123(18)
C14B 0.042(3) 0.038(2) 0.040(2) 0.0003(17) -0.004(2) 0.0143(19)
C15A 0.053(3) 0.045(2) 0.039(3) -0.0003(18) 0.009(2) 0.006(2)
C15B 0.045(3) 0.043(2) 0.046(3) 0.0079(19) -0.007(2) 0.0022(19)
C16A 0.052(3) 0.047(2) 0.044(3) -0.0030(19) 0.002(2) 0.014(2)
C16B 0.053(3) 0.047(2) 0.042(3) 0.0065(19) -0.005(2) 0.016(2)
C17A 0.047(3) 0.046(2) 0.036(2) 0.0044(18) 0.002(2) 0.014(2)
C17B 0.046(3) 0.047(2) 0.042(3) 0.0052(19) 0.004(2) 0.016(2)
C18A 0.048(3) 0.062(3) 0.055(3) 0.006(2) 0.005(2) 0.021(2)
C18B 0.068(4) 0.043(2) 0.053(3) 0.008(2) 0.007(3) 0.022(2)
C19A 0.054(3) 0.067(3) 0.039(3) 0.002(2) 0.000(2) 0.022(2)
C19B 0.073(4) 0.045(2) 0.044(3) -0.004(2) -0.005(2) 0.023(2)
C20A 0.056(3) 0.052(2) 0.045(3) 0.000(2) 0.013(2) 0.016(2)
C20B 0.058(3) 0.049(2) 0.050(3) 0.011(2) -0.003(2) 0.014(2)
C21A 0.077(4) 0.071(3) 0.068(4) 0.003(3) 0.036(3) 0.000(3)
C21B 0.077(5) 0.090(4) 0.082(4) 0.047(3) -0.001(4) -0.001(3)
C22A 0.062(3) 0.052(2) 0.039(3) 0.003(2) 0.009(2) 0.018(2)
C22B 0.068(4) 0.060(3) 0.040(3) 0.013(2) 0.002(3) 0.018(3)
C23A 0.082(4) 0.069(3) 0.049(3) -0.004(2) 0.012(3) 0.035(3)
C23B 0.067(4) 0.085(3) 0.060(3) 0.020(3) -0.007(3) 0.027(3)
C24A 0.095(5) 0.067(3) 0.057(3) -0.013(3) 0.007(3) 0.026(3)
C24B 0.071(4) 0.108(4) 0.074(4) 0.026(3) -0.017(4) 0.020(4)
C25A 0.089(5) 0.081(4) 0.044(3) -0.010(3) 0.004(3) 0.013(3)
C25B 0.080(5) 0.102(4) 0.044(3) 0.014(3) -0.014(3) 0.005(3)
C26A 0.086(5) 0.087(4) 0.046(3) 0.004(3) -0.007(3) 0.022(3)
C26B 0.097(5) 0.093(4) 0.047(3) -0.012(3) -0.005(3) 0.023(4)
C27A 0.135(7) 0.107(5) 0.065(4) -0.019(4) 0.001(4) 0.000(5)
C27B 0.109(7) 0.146(6) 0.076(5) -0.008(5) -0.026(5) -0.001(5)

loop_
_atom_type_symbol
_atom_type_description
_atom_type_scat_dispersion_real
_atom_type_scat_dispersion_imag
_atom_type_scat_source
C C 0.0033 0.0016 'International Tables Vol C Tables 4.2.6.8 and 6.1.1.4'
H H 0.0000 0.0000 'International Tables Vol C Tables 4.2.6.8 and 6.1.1.4'
O O 0.0106 0.0060 'International Tables Vol C Tables 4.2.6.8 and 6.1.1.4'

loop_
_geom_angle_atom_site_label_1
_geom_angle_atom_site_label_2
_geom_angle_atom_site_label_3
_geom_angle
H1A O1 H1B 113(3)
C1A` O1A` C3A 113.8(3)
C1B` O1B` C3B 114.2(3)
H2A O2 H2B 107(3)
C2A` O2A` H2A` 109.5
C2B` O2B` H2B` 113(5)
C3A` O3A` H3A` 109.5
C3B` O3B` H3B` 133(8)
C1A` O4A` C4A` 109.2(3)
C1B` O4B` C4B` 110.4(3)
C5A` O5A` H5A` 109.5
C5B` O5B` H5B` 120(5)
C22A O16A C16A 107.2(3)
C22B O16B C16B 107.1(4)
C22A O22A C26A 113.4(4)
C22B O22B C26B 113.8(4)
H1AA C1A H1AB 107.6
C2A C1A H1AA 108.6
C2A C1A H1AB 108.6
C2A C1A C10A 114.5(3)
C10A C1A H1AA 108.6
C10A C1A H1AB 108.6
O1A` C1A` O4A` 109.4(3)
O1A` C1A` H1A` 110.4
O1A` C1A` C2A` 111.3(3)
O4A` C1A` H1A` 110.4
O4A` C1A` C2A` 104.9(3)
C2A` C1A` H1A` 110.4
H1BA C1B H1BB 107.5
C2B C1B H1BA 108.5
C2B C1B H1BB 108.5
C2B C1B C10B 115.0(4)
C10B C1B H1BA 108.5
C10B C1B H1BB 108.5
O1B` C1B` O4B` 110.0(3)
O1B` C1B` H1B` 110.4
O1B` C1B` C2B` 111.6(3)
O4B` C1B` H1B` 110.4
O4B` C1B` C2B` 104.0(3)
C2B` C1B` H1B` 110.4
C1A C2A H2AA 109.7
C1A C2A H2AB 109.7
H2AA C2A H2AB 108.2
C3A C2A C1A 109.9(3)
C3A C2A H2AA 109.7
C3A C2A H2AB 109.7
O2A` C2A` C1A` 114.0(3)
O2A` C2A` H2AC 111(2)
O2A` C2A` C3A` 115.5(3)
C1A` C2A` H2AC 109.1(19)
C3A` C2A` C1A` 100.8(3)
C3A` C2A` H2AC 105.1(19)
C1B C2B H2BA 109.5
C1B C2B H2BB 109.5
H2BA C2B H2BB 108.0
C3B C2B C1B 110.9(4)
C3B C2B H2BA 109.5
C3B C2B H2BB 109.5
O2B` C2B` C1B` 112.8(3)
O2B` C2B` H2BC 109.0
O2B` C2B` C3B` 115.3(3)
C1B` C2B` H2BC 109.0
C1B` C2B` C3B` 101.5(3)
C3B` C2B` H2BC 109.0
O1A` C3A C2A 107.1(3)
O1A` C3A H3A 109.6
O1A` C3A C4A 110.8(3)
C2A C3A H3A 109.6
C2A C3A C4A 110.2(4)
C4A C3A H3A 109.6
O3A` C3A` C2A` 109.3(3)
O3A` C3A` H3AA 111.3
O3A` C3A` C4A` 110.2(3)
C2A` C3A` H3AA 111.3
C2A` C3A` C4A` 103.0(3)
C4A` C3A` H3AA 111.3
O1B` C3B C2B 107.8(3)
O1B` C3B H3B 109.4
O1B` C3B C4B 111.0(3)
C2B C3B H3B 109.4
C2B C3B C4B 109.7(3)
C4B C3B H3B 109.4
O3B` C3B` C2B` 109.4(3)
O3B` C3B` H3BA 111.2
O3B` C3B` C4B` 111.3(3)
C2B` C3B` H3BA 111.2
C2B` C3B` C4B` 102.1(3)
C4B` C3B` H3BA 111.2
C3A C4A H4AA 109.1
C3A C4A H4AB 109.1
H4AA C4A H4AB 107.8
C5A C4A C3A 112.5(3)
C5A C4A H4AA 109.1
C5A C4A H4AB 109.1
O4A` C4A` C3A` 105.6(3)
O4A` C4A` H4A` 109.0
O4A` C4A` C5A` 109.5(3)
C3A` C4A` H4A` 109.0
C5A` C4A` C3A` 114.6(3)
C5A` C4A` H4A` 109.0
C3B C4B H4BA 109.1
C3B C4B H4BB 109.1
H4BA C4B H4BB 107.8
C5B C4B C3B 112.5(3)
C5B C4B H4BA 109.1
C5B C4B H4BB 109.1
O4B` C4B` C3B` 105.4(3)
O4B` C4B` H4B` 109.0
O4B` C4B` C5B` 110.0(3)
C3B` C4B` H4B` 109.0
C5B` C4B` C3B` 114.5(4)
C5B` C4B` H4B` 109.0
C4A C5A C10A 116.3(3)
C6A C5A C4A 121.1(4)
C6A C5A C10A 122.6(3)
O5A` C5A` C4A` 111.8(3)
O5A` C5A` H5AA 109.2
O5A` C5A` H5AB 109.2
C4A` C5A` H5AA 109.2
C4A` C5A` H5AB 109.2
H5AA C5A` H5AB 107.9
C4B C5B C10B 116.3(4)
C6B C5B C4B 120.8(4)
C6B C5B C10B 122.8(4)
O5B` C5B` C4B` 111.1(3)
O5B` C5B` H5BA 109.4
O5B` C5B` H5BB 109.4
C4B` C5B` H5BA 109.4
C4B` C5B` H5BB 109.4
H5BA C5B` H5BB 108.0
C5A C6A H6A 117.2
C5A C6A C7A 125.5(4)
C7A C6A H6A 117.2
C5B C6B H6B 117.2
C5B C6B C7B 125.6(4)
C7B C6B H6B 117.2
C6A C7A H7AA 109.0
C6A C7A H7AB 109.0
C6A C7A C8A 112.7(3)
H7AA C7A H7AB 107.8
C8A C7A H7AA 109.0
C8A C7A H7AB 109.0
C6B C7B H7BA 109.0
C6B C7B H7BB 109.0
C6B C7B C8B 112.7(3)
H7BA C7B H7BB 107.8
C8B C7B H7BA 109.0
C8B C7B H7BB 109.0
C7A C8A H8A 109.0
C7A C8A C9A 109.0(3)
C9A C8A H8A 109.0
C14A C8A C7A 111.8(3)
C14A C8A H8A 109.0
C14A C8A C9A 109.2(3)
C7B C8B H8B 108.7
C9B C8B C7B 109.2(3)
C9B C8B H8B 108.7
C14B C8B C7B 111.6(3)
C14B C8B H8B 108.7
C14B C8B C9B 109.9(3)
C8A C9A H9A 105.9
C10A C9A C8A 111.9(3)
C10A C9A H9A 105.9
C10A C9A C11A 113.3(3)
C11A C9A C8A 113.2(3)
C11A C9A H9A 105.9
C8B C9B H9B 105.6
C8B C9B C10B 112.5(3)
C8B C9B C11B 113.0(3)
C10B C9B H9B 105.6
C10B C9B C11B 113.5(3)
C11B C9B H9B 105.6
C5A C10A C1A 107.6(3)
C5A C10A C9A 110.1(3)
C5A C10A C19A 108.5(3)
C9A C10A C1A 108.5(3)
C9A C10A C19A 111.7(3)
C19A C10A C1A 110.3(4)
C1B C10B C9B 109.3(3)
C1B C10B C19B 109.7(3)
C5B C10B C1B 107.8(3)
C5B C10B C9B 109.8(3)
C5B C10B C19B 108.7(3)
C9B C10B C19B 111.4(3)
C9A C11A H11C 108.5
C9A C11A H11D 108.5
H11C C11A H11D 107.5
C12A C11A C9A 114.9(3)
C12A C11A H11C 108.5
C12A C11A H11D 108.5
C9B C11B H11A 108.5
C9B C11B H11B 108.5
H11A C11B H11B 107.5
C12B C11B C9B 115.1(4)
C12B C11B H11A 108.5
C12B C11B H11B 108.5
C11A C12A H12C 109.5
C11A C12A H12D 109.5
C11A C12A C13A 110.8(3)
H12C C12A H12D 108.1
C13A C12A H12C 109.5
C13A C12A H12D 109.5
C11B C12B H12A 109.4
C11B C12B H12B 109.4
H12A C12B H12B 108.0
C13B C12B C11B 111.0(4)
C13B C12B H12A 109.4
C13B C12B H12B 109.4
C12A C13A C14A 105.6(3)
C12A C13A C17A 114.3(3)
C14A C13A C17A 101.0(3)
C18A C13A C12A 110.6(4)
C18A C13A C14A 112.6(3)
C18A C13A C17A 112.2(3)
C12B C13B C14B 106.5(3)
C12B C13B C17B 114.8(3)
C12B C13B C18B 110.0(4)
C17B C13B C14B 101.8(3)
C18B C13B C14B 111.8(3)
C18B C13B C17B 111.6(4)
C8A C14A C13A 113.9(3)
C8A C14A H14A 105.7
C8A C14A C15A 121.2(3)
C13A C14A H14A 105.7
C15A C14A C13A 103.4(3)
C15A C14A H14A 105.7
C8B C14B C13B 114.4(3)
C8B C14B H14B 105.1
C8B C14B C15B 122.1(4)
C13B C14B H14B 105.1
C15B C14B C13B 103.5(3)
C15B C14B H14B 105.1
C14A C15A H15C 111.8
C14A C15A H15D 111.8
H15C C15A H15D 109.6
C16A C15A C14A 99.7(3)
C16A C15A H15C 111.8
C16A C15A H15D 111.8
C14B C15B H15A 111.6
C14B C15B H15B 111.6
C14B C15B C16B 100.9(4)
H15A C15B H15B 109.4
C16B C15B H15A 111.6
C16B C15B H15B 111.6
O16A C16A C15A 112.8(3)
O16A C16A H16A 110.2
O16A C16A C17A 106.5(3)
C15A C16A H16A 110.2
C15A C16A C17A 106.7(3)
C17A C16A H16A 110.2
O16B C16B C15B 114.2(4)
O16B C16B H16B 110.0
O16B C16B C17B 106.4(3)
C15B C16B H16B 110.0
C15B C16B C17B 106.0(3)
C17B C16B H16B 110.0
C13A C17A H17A 109.1
C16A C17A C13A 105.9(3)
C16A C17A H17A 109.1
C20A C17A C13A 120.1(4)
C20A C17A C16A 102.9(3)
C20A C17A H17A 109.1
C13B C17B C16B 106.1(3)
C13B C17B H17B 108.7
C16B C17B H17B 108.7
C20B C17B C13B 120.7(3)
C20B C17B C16B 103.2(4)
C20B C17B H17B 108.7
C13A C18A H18D 109.5
C13A C18A H18E 109.5
C13A C18A H18F 109.5
H18D C18A H18E 109.5
H18D C18A H18F 109.5
H18E C18A H18F 109.5
C13B C18B H18A 109.5
C13B C18B H18B 109.5
C13B C18B H18C 109.5
H18A C18B H18B 109.5
H18A C18B H18C 109.5
H18B C18B H18C 109.5
C10A C19A H19D 109.5
C10A C19A H19E 109.5
C10A C19A H19F 109.5
H19D C19A H19E 109.5
H19D C19A H19F 109.5
H19E C19A H19F 109.5
C10B C19B H19A 109.5
C10B C19B H19B 109.5
C10B C19B H19C 109.5
H19A C19B H19B 109.5
H19A C19B H19C 109.5
H19B C19B H19C 109.5
C17A C20A H20A 107.4
C21A C20A C17A 115.0(4)
C21A C20A H20A 107.4
C22A C20A C17A 102.8(4)
C22A C20A H20A 107.4
C22A C20A C21A 116.3(4)
C17B C20B H20B 107.7
C21B C20B C17B 115.7(4)
C21B C20B H20B 107.7
C22B C20B C17B 102.1(3)
C22B C20B H20B 107.7
C22B C20B C21B 115.3(4)
C20A C21A H21D 109.5
C20A C21A H21E 109.5
C20A C21A H21F 109.5
H21D C21A H21E 109.5
H21D C21A H21F 109.5
H21E C21A H21F 109.5
C20B C21B H21A 109.5
C20B C21B H21B 109.5
C20B C21B H21C 109.5
H21A C21B H21B 109.5
H21A C21B H21C 109.5
H21B C21B H21C 109.5
O16A C22A C20A 103.4(3)
O16A C22A C23A 108.3(3)
O22A C22A O16A 110.3(4)
O22A C22A C20A 106.1(4)
O22A C22A C23A 111.5(4)
C23A C22A C20A 116.8(4)
O16B C22B C20B 103.2(3)
O16B C22B C23B 108.4(4)
O22B C22B O16B 109.9(4)
O22B C22B C20B 106.9(4)
O22B C22B C23B 111.8(4)
C23B C22B C20B 116.3(4)
C22A C23A H23C 109.2
C22A C23A H23D 109.2
C22A C23A C24A 112.1(5)
H23C C23A H23D 107.9
C24A C23A H23C 109.2
C24A C23A H23D 109.2
C22B C23B H23A 109.2
C22B C23B H23B 109.2
C22B C23B C24B 112.2(5)
H23A C23B H23B 107.9
C24B C23B H23A 109.2
C24B C23B H23B 109.2
C23A C24A H24C 109.6
C23A C24A H24D 109.6
H24C C24A H24D 108.1
C25A C24A C23A 110.2(4)
C25A C24A H24C 109.6
C25A C24A H24D 109.6
C23B C24B H24A 109.4
C23B C24B H24B 109.4
H24A C24B H24B 108.0
C25B C24B C23B 111.1(5)
C25B C24B H24A 109.4
C25B C24B H24B 109.4
C24A C25A H25A 107.9
C24A C25A C26A 110.1(4)
C24A C25A C27A 112.9(5)
C26A C25A H25A 107.9
C26A C25A C27A 110.1(6)
C27A C25A H25A 107.9
C24B C25B H25B 108.1
C24B C25B C27B 112.3(6)
C26B C25B C24B 109.0(5)
C26B C25B H25B 108.1
C26B C25B C27B 111.2(6)
C27B C25B H25B 108.1
O22A C26A C25A 111.8(5)
O22A C26A H26C 109.3
O22A C26A H26D 109.3
C25A C26A H26C 109.3
C25A C26A H26D 109.3
H26C C26A H26D 107.9
O22B C26B C25B 111.5(5)
O22B C26B H26A 109.3
O22B C26B H26B 109.3
C25B C26B H26A 109.3
C25B C26B H26B 109.3
H26A C26B H26B 108.0
C25A C27A H27D 109.5
C25A C27A H27E 109.5
C25A C27A H27F 109.5
H27D C27A H27E 109.5
H27D C27A H27F 109.5
H27E C27A H27F 109.5
C25B C27B H27A 109.5
C25B C27B H27B 109.5
C25B C27B H27C 109.5
H27A C27B H27B 109.5
H27A C27B H27C 109.5
H27B C27B H27C 109.5

loop_
_geom_bond_atom_site_label_1
_geom_bond_atom_site_label_2
_geom_bond_distance
O1 H1A 0.86(2)
O1 H1B 0.865(19)
O1A` C1A` 1.398(5)
O1A` C3A 1.454(4)
O1B` C1B` 1.400(4)
O1B` C3B 1.455(4)
O2 H2A 0.88(2)
O2 H2B 0.89(2)
O2A` H2A` 0.8200
O2A` C2A` 1.408(5)
O2B` C2B` 1.424(5)
O2B` H2B` 0.86(2)
O3A` H3A` 0.8200
O3A` C3A` 1.440(4)
O3B` H3B` 0.90(2)
O3B` C3B` 1.434(5)
O4A` C1A` 1.418(5)
O4A` C4A` 1.448(5)
O4B` C1B` 1.417(5)
O4B` C4B` 1.442(5)
O5A` H5A` 0.8200
O5A` C5A` 1.417(5)
O5B` C5B` 1.413(5)
O5B` H5B` 0.86(2)
O16A C16A 1.447(5)
O16A C22A 1.429(5)
O16B C16B 1.439(5)
O16B C22B 1.427(5)
O22A C22A 1.427(6)
O22A C26A 1.429(6)
O22B C22B 1.413(6)
O22B C26B 1.432(7)
C1A H1AA 0.9700
C1A H1AB 0.9700
C1A C2A 1.522(6)
C1A C10A 1.552(5)
C1A` H1A` 0.9800
C1A` C2A` 1.523(5)
C1B H1BA 0.9700
C1B H1BB 0.9700
C1B C2B 1.518(6)
C1B C10B 1.536(6)
C1B` H1B` 0.9800
C1B` C2B` 1.509(5)
C2A H2AA 0.9700
C2A H2AB 0.9700
C2A C3A 1.507(6)
C2A` H2AC 0.97(3)
C2A` C3A` 1.503(6)
C2B H2BA 0.9700
C2B H2BB 0.9700
C2B C3B 1.505(6)
C2B` H2BC 0.9800
C2B` C3B` 1.519(5)
C3A H3A 0.9800
C3A C4A 1.507(5)
C3A` H3AA 0.9800
C3A` C4A` 1.534(6)
C3B H3B 0.9800
C3B C4B 1.509(6)
C3B` H3BA 0.9800
C3B` C4B` 1.529(6)
C4A H4AA 0.9700
C4A H4AB 0.9700
C4A C5A 1.504(5)
C4A` H4A` 0.9800
C4A` C5A` 1.510(5)
C4B H4BA 0.9700
C4B H4BB 0.9700
C4B C5B 1.509(6)
C4B` H4B` 0.9800
C4B` C5B` 1.500(6)
C5A C6A 1.322(5)
C5A C10A 1.519(5)
C5A` H5AA 0.9700
C5A` H5AB 0.9700
C5B C6B 1.318(6)
C5B C10B 1.523(5)
C5B` H5BA 0.9700
C5B` H5BB 0.9700
C6A H6A 0.9300
C6A C7A 1.475(6)
C6B H6B 0.9300
C6B C7B 1.477(6)
C7A H7AA 0.9700
C7A H7AB 0.9700
C7A C8A 1.525(5)
C7B H7BA 0.9700
C7B H7BB 0.9700
C7B C8B 1.534(5)
C8A H8A 0.9800
C8A C9A 1.545(5)
C8A C14A 1.512(5)
C8B H8B 0.9800
C8B C9B 1.530(6)
C8B C14B 1.505(5)
C9A H9A 0.9800
C9A C10A 1.536(5)
C9A C11A 1.541(6)
C9B H9B 0.9800
C9B C10B 1.542(5)
C9B C11B 1.547(5)
C10A C19A 1.537(6)
C10B C19B 1.546(5)
C11A H11C 0.9700
C11A H11D 0.9700
C11A C12A 1.526(6)
C11B H11A 0.9700
C11B H11B 0.9700
C11B C12B 1.528(6)
C12A H12C 0.9700
C12A H12D 0.9700
C12A C13A 1.531(5)
C12B H12A 0.9700
C12B H12B 0.9700
C12B C13B 1.517(6)
C13A C14A 1.553(5)
C13A C17A 1.553(6)
C13A C18A 1.517(6)
C13B C14B 1.547(5)
C13B C17B 1.544(6)
C13B C18B 1.542(5)
C14A H14A 0.9800
C14A C15A 1.531(5)
C14B H14B 0.9800
C14B C15B 1.516(6)
C15A H15C 0.9700
C15A H15D 0.9700
C15A C16A 1.519(6)
C15B H15A 0.9700
C15B H15B 0.9700
C15B C16B 1.525(6)
C16A H16A 0.9800
C16A C17A 1.546(6)
C16B H16B 0.9800
C16B C17B 1.547(6)
C17A H17A 0.9800
C17A C20A 1.535(6)
C17B H17B 0.9800
C17B C20B 1.532(6)
C18A H18D 0.9600
C18A H18E 0.9600
C18A H18F 0.9600
C18B H18A 0.9600
C18B H18B 0.9600
C18B H18C 0.9600
C19A H19D 0.9600
C19A H19E 0.9600
C19A H19F 0.9600
C19B H19A 0.9600
C19B H19B 0.9600
C19B H19C 0.9600
C20A H20A 0.9800
C20A C21A 1.526(6)
C20A C22A 1.506(6)
C20B H20B 0.9800
C20B C21B 1.526(7)
C20B C22B 1.517(7)
C21A H21D 0.9600
C21A H21E 0.9600
C21A H21F 0.9600
C21B H21A 0.9600
C21B H21B 0.9600
C21B H21C 0.9600
C22A C23A 1.498(6)
C22B C23B 1.501(7)
C23A H23C 0.9700
C23A H23D 0.9700
C23A C24A 1.518(7)
C23B H23A 0.9700
C23B H23B 0.9700
C23B C24B 1.514(8)
C24A H24C 0.9700
C24A H24D 0.9700
C24A C25A 1.498(8)
C24B H24A 0.9700
C24B H24B 0.9700
C24B C25B 1.502(9)
C25A H25A 0.9800
C25A C26A 1.507(8)
C25A C27A 1.539(8)
C25B H25B 0.9800
C25B C26B 1.501(9)
C25B C27B 1.529(9)
C26A H26C 0.9700
C26A H26D 0.9700
C26B H26A 0.9700
C26B H26B 0.9700
C27A H27D 0.9600
C27A H27E 0.9600
C27A H27F 0.9600
C27B H27A 0.9600
C27B H27B 0.9600
C27B H27C 0.9600

loop_
_geom_hbond_atom_site_label_D
_geom_hbond_atom_site_label_H
_geom_hbond_atom_site_label_A
_geom_hbond_distance_DH
_geom_hbond_distance_HA
_geom_hbond_distance_DA
_geom_hbond_angle_DHA
_geom_hbond_site_symmetry_A
O1 H1A O3A` 0.86(2) 1.91(3) 2.720(5) 157(5) 1_655
O1 H1B O1A` 0.865(19) 2.05(3) 2.869(4) 157(4) 1_545
O2 H2A O3B` 0.88(2) 1.90(3) 2.718(5) 155(5) 1_545
O2 H2B O1B` 0.89(2) 2.00(2) 2.867(5) 164(5) 1_655
O2A` H2A` O5A` 0.82 1.92 2.715(3) 163.8 1_545
O3A` H3A` O3B` 0.82 1.93 2.677(4) 150.8 1_455
O3B` H3B` O5B` 0.90(2) 2.58(10) 3.266(5) 134(11) 1_655
O5A` H5A` O1 0.82 2.03 2.743(5) 144.6 1_565
O5A` H5A` O4A` 0.82 2.54 2.928(4) 110.3 .

loop_
_geom_torsion_atom_site_label_1
_geom_torsion_atom_site_label_2
_geom_torsion_atom_site_label_3
_geom_torsion_atom_site_label_4
_geom_torsion
O1A` C1A` C2A` O2A` -77.9(4)
O1A` C1A` C2A` C3A` 157.7(3)
O1A` C3A C4A C5A -173.5(4)
O1B` C1B` C2B` O2B` -78.0(4)
O1B` C1B` C2B` C3B` 158.0(3)
O1B` C3B C4B C5B -173.6(3)
O2A` C2A` C3A` O3A` -43.3(4)
O2A` C2A` C3A` C4A` -160.5(3)
O2B` C2B` C3B` O3B` -41.9(5)
O2B` C2B` C3B` C4B` -160.0(3)
O3A` C3A` C4A` O4A` -93.5(4)
O3A` C3A` C4A` C5A` 145.9(4)
O3B` C3B` C4B` O4B` -93.3(4)
O3B` C3B` C4B` C5B` 145.7(3)
O4A` C1A` C2A` O2A` 163.9(3)
O4A` C1A` C2A` C3A` 39.5(3)
O4A` C4A` C5A` O5A` -67.5(5)
O4B` C1B` C2B` O2B` 163.4(3)
O4B` C1B` C2B` C3B` 39.5(4)
O4B` C4B` C5B` O5B` -67.2(4)
O16A C16A C17A C13A -130.1(4)
O16A C16A C17A C20A -3.3(5)
O16A C22A C23A C24A 69.2(5)
O16B C16B C17B C13B -130.7(3)
O16B C16B C17B C20B -2.9(4)
O16B C22B C23B C24B 71.2(6)
O22A C22A C23A C24A -52.4(6)
O22B C22B C23B C24B -50.0(6)
C1A C2A C3A O1A` 178.3(3)
C1A C2A C3A C4A 57.7(5)
C1A` O1A` C3A C2A 165.5(3)
C1A` O1A` C3A C4A -74.3(4)
C1A` O4A` C4A` C3A` 1.9(4)
C1A` O4A` C4A` C5A` 125.8(4)
C1A` C2A` C3A` O3A` 80.0(3)
C1A` C2A` C3A` C4A` -37.2(3)
C1B C2B C3B O1B` 177.9(3)
C1B C2B C3B C4B 57.0(4)
C1B` O1B` C3B C2B 165.5(3)
C1B` O1B` C3B C4B -74.4(4)
C1B` O4B` C4B` C3B` 1.4(4)
C1B` O4B` C4B` C5B` 125.2(3)
C1B` C2B` C3B` O3B` 80.3(4)
C1B` C2B` C3B` C4B` -37.8(4)
C2A C1A C10A C5A 50.6(5)
C2A C1A C10A C9A 169.7(4)
C2A C1A C10A C19A -67.6(5)
C2A C3A C4A C5A -55.1(5)
C2A` C3A` C4A` O4A` 23.0(4)
C2A` C3A` C4A` C5A` -97.5(4)
C2B C1B C10B C5B 49.7(4)
C2B C1B C10B C9B 169.0(3)
C2B C1B C10B C19B -68.6(4)
C2B C3B C4B C5B -54.6(4)
C2B` C3B` C4B` O4B` 23.3(4)
C2B` C3B` C4B` C5B` -97.7(4)
C3A O1A` C1A` O4A` -75.0(4)
C3A O1A` C1A` C2A` 169.5(3)
C3A C4A C5A C6A -129.1(5)
C3A C4A C5A C10A 52.0(5)
C3A` C4A` C5A` O5A` 50.9(5)
C3B O1B` C1B` O4B` -74.8(4)
C3B O1B` C1B` C2B` 170.3(3)
C3B C4B C5B C6B -128.9(4)
C3B C4B C5B C10B 52.0(5)
C3B` C4B` C5B` O5B` 51.1(5)
C4A C5A C6A C7A -177.6(4)
C4A C5A C10A C1A -47.4(5)
C4A C5A C10A C9A -165.5(3)
C4A C5A C10A C19A 71.9(4)
C4A` O4A` C1A` O1A` -145.5(3)
C4A` O4A` C1A` C2A` -26.0(4)
C4B C5B C6B C7B -177.2(4)
C4B C5B C10B C1B -47.1(4)
C4B C5B C10B C9B -166.1(3)
C4B C5B C10B C19B 71.7(5)
C4B` O4B` C1B` O1B` -145.5(3)
C4B` O4B` C1B` C2B` -25.8(4)
C5A C6A C7A C8A 13.4(6)
C5B C6B C7B C8B 12.6(6)
C6A C5A C10A C1A 133.7(4)
C6A C5A C10A C9A 15.6(5)
C6A C5A C10A C19A -107.0(5)
C6A C7A C8A C9A -43.1(5)
C6A C7A C8A C14A -163.9(3)
C6B C5B C10B C1B 133.8(4)
C6B C5B C10B C9B 14.8(5)
C6B C5B C10B C19B -107.3(5)
C6B C7B C8B C9B -42.4(5)
C6B C7B C8B C14B -164.1(4)
C7A C8A C9A C10A 61.6(4)
C7A C8A C9A C11A -169.0(4)
C7A C8A C14A C13A 179.2(3)
C7A C8A C14A C15A -56.5(5)
C7B C8B C9B C10B 61.0(4)
C7B C8B C9B C11B -168.8(3)
C7B C8B C14B C13B 178.7(3)
C7B C8B C14B C15B -55.3(5)
C8A C9A C10A C1A -164.2(4)
C8A C9A C10A C5A -46.6(4)
C8A C9A C10A C19A 74.0(4)
C8A C9A C11A C12A 45.9(5)
C8A C14A C15A C16A -177.3(4)
C8B C9B C10B C1B -164.2(3)
C8B C9B C10B C5B -46.1(4)
C8B C9B C10B C19B 74.4(4)
C8B C9B C11B C12B 45.4(5)
C8B C14B C15B C16B -177.3(3)
C9A C8A C14A C13A 58.5(4)
C9A C8A C14A C15A -177.2(4)
C9A C11A C12A C13A -53.0(5)
C9B C8B C14B C13B 57.3(4)
C9B C8B C14B C15B -176.7(3)
C9B C11B C12B C13B -52.1(5)
C10A C1A C2A C3A -57.8(5)
C10A C5A C6A C7A 1.3(7)
C10A C9A C11A C12A 174.6(3)
C10B C1B C2B C3B -57.1(5)
C10B C5B C6B C7B 1.8(7)
C10B C9B C11B C12B 175.1(4)
C11A C9A C10A C1A 66.4(4)
C11A C9A C10A C5A -176.0(3)
C11A C9A C10A C19A -55.3(4)
C11A C12A C13A C14A 58.9(5)
C11A C12A C13A C17A 169.0(4)
C11A C12A C13A C18A -63.2(5)
C11B C9B C10B C1B 65.9(4)
C11B C9B C10B C5B -176.0(3)
C11B C9B C10B C19B -55.5(5)
C11B C12B C13B C14B 57.6(4)
C11B C12B C13B C17B 169.4(3)
C11B C12B C13B C18B -63.8(4)
C12A C13A C14A C8A -64.8(4)
C12A C13A C14A C15A 161.8(3)
C12A C13A C17A C16A -132.8(4)
C12A C13A C17A C20A 111.6(4)
C12B C13B C14B C8B -63.2(4)
C12B C13B C14B C15B 161.6(3)
C12B C13B C17B C16B -133.9(4)
C12B C13B C17B C20B 109.5(5)
C13A C14A C15A C16A -48.2(4)
C13A C17A C20A C21A -89.3(5)
C13A C17A C20A C22A 143.3(4)
C13B C14B C15B C16B -46.6(4)
C13B C17B C20B C21B -89.7(5)
C13B C17B C20B C22B 144.2(4)
C14A C8A C9A C10A -176.0(3)
C14A C8A C9A C11A -46.6(5)
C14A C13A C17A C16A -19.8(4)
C14A C13A C17A C20A -135.5(4)
C14A C15A C16A O16A 151.6(4)
C14A C15A C16A C17A 35.0(4)
C14B C8B C9B C10B -176.2(3)
C14B C8B C9B C11B -46.0(4)
C14B C13B C17B C16B -19.3(4)
C14B C13B C17B C20B -135.9(4)
C14B C15B C16B O16B 150.6(3)
C14B C15B C16B C17B 33.8(4)
C15A C16A C17A C13A -9.4(4)
C15A C16A C17A C20A 117.4(4)
C15B C16B C17B C13B -8.8(4)
C15B C16B C17B C20B 119.0(4)
C16A O16A C22A O22A -73.3(4)
C16A O16A C22A C20A 39.8(5)
C16A O16A C22A C23A 164.4(4)
C16A C17A C20A C21A 153.5(5)
C16A C17A C20A C22A 26.1(4)
C16B O16B C22B O22B -72.8(5)
C16B O16B C22B C20B 40.8(4)
C16B O16B C22B C23B 164.7(4)
C16B C17B C20B C21B 152.2(4)
C16B C17B C20B C22B 26.1(4)
C17A C13A C14A C8A 175.9(3)
C17A C13A C14A C15A 42.4(4)
C17A C20A C22A O16A -40.6(4)
C17A C20A C22A O22A 75.5(4)
C17A C20A C22A C23A -159.5(4)
C17B C13B C14B C8B 176.2(3)
C17B C13B C14B C15B 41.1(4)
C17B C20B C22B O16B -41.1(5)
C17B C20B C22B O22B 74.7(4)
C17B C20B C22B C23B -159.6(4)
C18A C13A C14A C8A 56.0(4)
C18A C13A C14A C15A -77.5(4)
C18A C13A C17A C16A 100.3(4)
C18A C13A C17A C20A -15.3(5)
C18B C13B C14B C8B 57.0(5)
C18B C13B C14B C15B -78.2(4)
C18B C13B C17B C16B 100.1(4)
C18B C13B C17B C20B -16.5(6)
C20A C22A C23A C24A -174.6(4)
C20B C22B C23B C24B -173.2(4)
C21A C20A C22A O16A -167.1(4)
C21A C20A C22A O22A -51.0(6)
C21A C20A C22A C23A 74.0(6)
C21B C20B C22B O16B -167.4(4)
C21B C20B C22B O22B -51.6(5)
C21B C20B C22B C23B 74.1(6)
C22A O16A C16A C15A -139.3(4)
C22A O16A C16A C17A -22.6(5)
C22A O22A C26A C25A -57.9(6)
C22A C23A C24A C25A 52.1(6)
C22B O16B C16B C15B -140.1(4)
C22B O16B C16B C17B -23.6(4)
C22B O22B C26B C25B -59.4(6)
C22B C23B C24B C25B 50.6(7)
C23A C24A C25A C26A -53.3(7)
C23A C24A C25A C27A -176.8(5)
C23B C24B C25B C26B -53.4(7)
C23B C24B C25B C27B -177.1(5)
C24A C25A C26A O22A 56.4(6)
C24B C25B C26B O22B 57.4(7)
C26A O22A C22A O16A -65.0(5)
C26A O22A C22A C20A -176.4(4)
C26A O22A C22A C23A 55.4(6)
C26B O22B C22B O16B -65.7(5)
C26B O22B C22B C20B -177.0(4)
C26B O22B C22B C23B 54.7(5)
C27A C25A C26A O22A -178.5(4)
C27B C25B C26B O22B -178.3(5)
